data_4076354
loop_
_publ_author_name
'D\"urr, Simon'
'Zarzycki, Bartosz'
'Ertler, Daniel'
'Ivanovi\'c-Burmazovi\'c, Ivana'
'Radius, Udo'

_publ_section_title
;
 Aerobic CO Oxidation of a Metal-Bound Carbonyl in a NHC-Stabilized Cobalt
 Half-Sandwich Complex
;
_journal_issue 5
_journal_name_full Organometallics
_journal_page_first 1730
_journal_paper_doi 10.1021/om201037w
_journal_volume 31
_journal_year 2012
_chemical_formula_moiety 'C16 H25 Co N2'
_chemical_formula_sum 'C16 H25 Co N2'
_chemical_formula_weight 304.31
_chemical_name_systematic
; 
 ? 
;
_space_group_IT_number 14
_symmetry_cell_setting monoclinic
_symmetry_space_group_name_Hall '-P 2ybc'
_symmetry_space_group_name_H-M 'P 1 21/c 1'
_atom_sites_solution_hydrogens geom
_atom_sites_solution_primary direct
_atom_sites_solution_secondary difmap
_audit_creation_method SHELXL-97
_cell_angle_alpha 90.00
_cell_angle_beta 98.83(3)
_cell_angle_gamma 90.00
_cell_formula_units_Z 4
_cell_length_a 8.7223(17)
_cell_length_b 11.066(2)
_cell_length_c 16.689(3)
_cell_measurement_reflns_used 8000
_cell_measurement_temperature 203(2)
_cell_measurement_theta_max 24.71
_cell_measurement_theta_min 2.22
_cell_volume 1591.7(5)
_computing_cell_refinement 'STOE X-AREA'
_computing_data_collection 'STOE X-AREA'
_computing_data_reduction 'STOE X-RED'
_computing_molecular_graphics 'SHELXL-97 (Sheldrick, 1997)'
_computing_publication_material 'SHELXL-97 (Sheldrick, 1997)'
_computing_structure_refinement 'SHELXL-97 (Sheldrick, 1997)'
_computing_structure_solution 'SHELXS-97 (Sheldrick, 1990)'
_diffrn_ambient_temperature 203(2)
_diffrn_detector_area_resol_mean 6.67
_diffrn_measured_fraction_theta_full 0.976
_diffrn_measured_fraction_theta_max 0.967
_diffrn_measurement_device_type 'STOE IPDS 1'
_diffrn_measurement_method rotation
_diffrn_radiation_monochromator graphite
_diffrn_radiation_source 'fine-focus sealed tube'
_diffrn_radiation_type MoK\a
_diffrn_radiation_wavelength 0.71073
_diffrn_reflns_av_R_equivalents 0.0612
_diffrn_reflns_av_sigmaI/netI 0.0433
_diffrn_reflns_limit_h_max 10
_diffrn_reflns_limit_h_min -10
_diffrn_reflns_limit_k_max 13
_diffrn_reflns_limit_k_min -13
_diffrn_reflns_limit_l_max 20
_diffrn_reflns_limit_l_min -20
_diffrn_reflns_number 11079
_diffrn_reflns_theta_full 26.00
_diffrn_reflns_theta_max 26.12
_diffrn_reflns_theta_min 2.22
_exptl_absorpt_coefficient_mu 1.068
_exptl_absorpt_correction_type none
_exptl_crystal_colour red
_exptl_crystal_density_diffrn 1.270
_exptl_crystal_density_method 'not measured'
_exptl_crystal_description block
_exptl_crystal_F_000 648
_exptl_crystal_size_max 0.2
_exptl_crystal_size_mid 0.2
_exptl_crystal_size_min 0.2
_refine_diff_density_max 0.379
_refine_diff_density_min -0.259
_refine_diff_density_rms 0.064
_refine_ls_extinction_method none
_refine_ls_goodness_of_fit_ref 1.044
_refine_ls_hydrogen_treatment constr
_refine_ls_matrix_type full
_refine_ls_number_parameters 173
_refine_ls_number_reflns 3069
_refine_ls_number_restraints 0
_refine_ls_restrained_S_all 1.044
_refine_ls_R_factor_all 0.0530
_refine_ls_R_factor_gt 0.0348
_refine_ls_shift/su_max 0.000
_refine_ls_shift/su_mean 0.000
_refine_ls_structure_factor_coef Fsqd
_refine_ls_weighting_details 'calc w=1/[\s^2^(Fo^2^)+(0.0420P)^2^+0.3412P] where P=(Fo^2^+2Fc^2^)/3'
_refine_ls_weighting_scheme calc
_refine_ls_wR_factor_gt 0.0757
_refine_ls_wR_factor_ref 0.0831
_reflns_number_gt 2415
_reflns_number_total 3069
_reflns_threshold_expression >2sigma(I)
_cod_data_source_file om201037w_si_002.cif
_cod_data_source_block compound1
_cod_original_sg_symbol_H-M P2(1)/c
_cod_database_code 4076354

loop_
_symmetry_equiv_pos_as_xyz
'x, y, z'
'-x, y+1/2, -z+1/2'
'-x, -y, -z'
'x, -y-1/2, z-1/2'

loop_
_atom_site_label
_atom_site_type_symbol
_atom_site_fract_x
_atom_site_fract_y
_atom_site_fract_z
_atom_site_U_iso_or_equiv
_atom_site_adp_type
_atom_site_occupancy
_atom_site_symmetry_multiplicity
_atom_site_calc_flag
_atom_site_refinement_flags
Co Co 0.82302(3) 0.91462(3) 0.211848(17) 0.02371(11) Uani 1 1 d .
N1 N 0.8140(2) 0.74782(17) 0.07375(11) 0.0258(4) Uani 1 1 d .
N2 N 1.0335(2) 0.83644(17) 0.10138(11) 0.0249(4) Uani 1 1 d .
C1 C 0.8934(2) 0.8294(2) 0.12622(13) 0.0236(4) Uani 1 1 d .
C2 C 0.9029(3) 0.7054(2) 0.01804(14) 0.0308(5) Uani 1 1 d .
H2A H 0.8733 0.6491 -0.0236 0.037 Uiso 1 1 calc R
C3 C 1.0399(3) 0.7614(2) 0.03569(13) 0.0293(5) Uani 1 1 d .
H3A H 1.1255 0.7514 0.0083 0.035 Uiso 1 1 calc R
C4 C 0.6579(3) 0.7037(2) 0.07893(15) 0.0339(5) Uani 1 1 d .
H4A H 0.6164 0.7525 0.1205 0.041 Uiso 1 1 calc R
C5 C 0.5494(3) 0.7215(3) -0.00203(18) 0.0517(8) Uani 1 1 d .
H5A H 0.5476 0.8062 -0.0170 0.078 Uiso 1 1 calc R
H5B H 0.4455 0.6955 0.0037 0.078 Uiso 1 1 calc R
H5C H 0.5868 0.6739 -0.0439 0.078 Uiso 1 1 calc R
C6 C 0.6663(4) 0.5724(3) 0.1077(2) 0.0588(8) Uani 1 1 d .
H6A H 0.7315 0.5671 0.1602 0.088 Uiso 1 1 calc R
H6B H 0.7099 0.5227 0.0689 0.088 Uiso 1 1 calc R
H6C H 0.5628 0.5439 0.1123 0.088 Uiso 1 1 calc R
C7 C 1.1629(2) 0.9123(2) 0.14079(14) 0.0291(5) Uani 1 1 d .
H7A H 1.1237 0.9621 0.1826 0.035 Uiso 1 1 calc R
C8 C 1.2177(3) 0.9972(3) 0.07987(16) 0.0410(6) Uani 1 1 d .
H8A H 1.1304 1.0436 0.0529 0.062 Uiso 1 1 calc R
H8B H 1.2626 0.9506 0.0400 0.062 Uiso 1 1 calc R
H8C H 1.2953 1.0517 0.1077 0.062 Uiso 1 1 calc R
C9 C 1.2944(3) 0.8328(3) 0.18343(18) 0.0447(7) Uani 1 1 d .
H9A H 1.2549 0.7810 0.2225 0.067 Uiso 1 1 calc R
H9B H 1.3764 0.8837 0.2112 0.067 Uiso 1 1 calc R
H9C H 1.3353 0.7834 0.1436 0.067 Uiso 1 1 calc R
C10 C 0.6700(3) 1.0104(2) 0.13620(16) 0.0363(6) Uani 1 1 d .
H10A H 0.6406 0.9779 0.0814 0.044 Uiso 1 1 calc R
H10B H 0.5834 1.0461 0.1590 0.044 Uiso 1 1 calc R
C11 C 0.8142(2) 1.07157(17) 0.15219(11) 0.0341(5) Uani 1 1 d .
H11A H 0.8173 1.1453 0.1849 0.041 Uiso 1 1 calc R
H11B H 0.8745 1.0770 0.1074 0.041 Uiso 1 1 calc R
C12 C 0.8951(2) 0.97681(17) 0.33110(11) 0.0428(6) Uani 1 1 d R
H12A H 0.9422 1.0564 0.3468 0.051 Uiso 1 1 calc R
C13 C 0.7352(3) 0.9501(3) 0.31703(16) 0.0509(8) Uani 1 1 d .
H13A H 0.6507 1.0079 0.3224 0.061 Uiso 1 1 calc R
C14 C 0.7153(3) 0.8258(3) 0.29818(16) 0.0469(7) Uani 1 1 d .
H14A H 0.6157 0.7813 0.2882 0.056 Uiso 1 1 calc R
C15 C 0.8642(3) 0.7770(2) 0.29774(14) 0.0378(6) Uani 1 1 d .
H15A H 0.8878 0.6917 0.2865 0.045 Uiso 1 1 calc R
C16 C 0.9751(3) 0.8700(3) 0.31967(14) 0.0355(6) Uani 1 1 d .
H16A H 1.0891 0.8612 0.3249 0.043 Uiso 1 1 calc R

loop_
_atom_site_aniso_label
_atom_site_aniso_U_11
_atom_site_aniso_U_22
_atom_site_aniso_U_33
_atom_site_aniso_U_23
_atom_site_aniso_U_13
_atom_site_aniso_U_12
Co 0.02283(15) 0.02833(17) 0.02115(16) 0.00037(14) 0.00714(10) 0.00005(13)
N1 0.0264(9) 0.0287(10) 0.0237(9) -0.0026(8) 0.0085(7) -0.0058(8)
N2 0.0217(9) 0.0304(10) 0.0241(9) 0.0020(8) 0.0079(7) -0.0005(7)
C1 0.0235(10) 0.0255(11) 0.0226(10) 0.0065(9) 0.0061(8) -0.0003(8)
C2 0.0373(13) 0.0315(13) 0.0254(11) -0.0048(10) 0.0104(9) -0.0008(10)
C3 0.0310(11) 0.0337(12) 0.0261(11) 0.0015(10) 0.0131(9) 0.0038(10)
C4 0.0276(12) 0.0393(14) 0.0362(13) -0.0066(11) 0.0097(10) -0.0117(10)
C5 0.0318(14) 0.074(2) 0.0473(16) -0.0131(16) 0.0008(12) -0.0120(14)
C6 0.0550(18) 0.0449(18) 0.081(2) 0.0047(17) 0.0240(16) -0.0201(14)
C7 0.0222(10) 0.0359(12) 0.0297(11) 0.0011(11) 0.0052(8) -0.0047(10)
C8 0.0344(13) 0.0450(15) 0.0441(15) 0.0119(13) 0.0076(11) -0.0089(11)
C9 0.0269(12) 0.0558(17) 0.0498(15) 0.0166(15) 0.0003(11) 0.0007(11)
C10 0.0303(12) 0.0407(14) 0.0387(13) 0.0081(12) 0.0075(10) 0.0067(10)
C11 0.0410(13) 0.0261(12) 0.0375(13) 0.0042(11) 0.0131(10) 0.0012(10)
C12 0.0574(17) 0.0479(17) 0.0232(12) -0.0063(12) 0.0069(11) 0.0025(13)
C13 0.0520(17) 0.076(2) 0.0295(13) 0.0078(14) 0.0224(12) 0.0225(15)
C14 0.0366(14) 0.075(2) 0.0310(13) 0.0185(15) 0.0116(11) -0.0080(13)
C15 0.0484(15) 0.0382(14) 0.0263(12) 0.0089(11) 0.0045(10) -0.0002(11)
C16 0.0329(12) 0.0507(16) 0.0225(12) 0.0008(11) 0.0032(9) 0.0014(11)

loop_
_atom_type_symbol
_atom_type_description
_atom_type_scat_dispersion_real
_atom_type_scat_dispersion_imag
_atom_type_scat_source
C C 0.0033 0.0016 'International Tables Vol C Tables 4.2.6.8 and 6.1.1.4'
H H 0.0000 0.0000 'International Tables Vol C Tables 4.2.6.8 and 6.1.1.4'
N N 0.0061 0.0033 'International Tables Vol C Tables 4.2.6.8 and 6.1.1.4'
Co Co 0.3494 0.9721 'International Tables Vol C Tables 4.2.6.8 and 6.1.1.4'

loop_
_geom_angle_atom_site_label_1
_geom_angle_atom_site_label_2
_geom_angle_atom_site_label_3
_geom_angle
C1 Co C10 92.86(10)
C1 Co C11 92.83(8)
C10 Co C11 41.57(9)
C1 Co C13 161.07(12)
C10 Co C13 97.94(11)
C11 Co C13 105.58(11)
C1 Co C14 121.34(12)
C10 Co C14 111.07(11)
C11 Co C14 140.17(11)
C13 Co C14 39.97(13)
C1 Co C15 96.52(10)
C10 Co C15 148.34(10)
C11 Co C15 165.32(9)
C13 Co C15 66.42(11)
C14 Co C15 39.47(11)
C1 Co C12 142.34(8)
C10 Co C12 119.83(10)
C11 Co C12 99.77(8)
C13 Co C12 39.53(10)
C14 Co C12 66.55(10)
C15 Co C12 66.07(9)
C1 Co C16 106.94(9)
C10 Co C16 158.42(11)
C11 Co C16 126.57(9)
C13 Co C16 65.63(11)
C14 Co C16 66.03(10)
C15 Co C16 39.47(10)
C12 Co C16 38.65(9)
C1 N1 C2 111.92(18)
C1 N1 C4 124.51(18)
C2 N1 C4 123.43(19)
C1 N2 C3 110.89(18)
C1 N2 C7 124.13(18)
C3 N2 C7 124.97(18)
N2 C1 N1 103.55(18)
N2 C1 Co 128.04(16)
N1 C1 Co 128.40(15)
C3 C2 N1 105.6(2)
C3 C2 H2A 127.2
N1 C2 H2A 127.2
C2 C3 N2 107.99(19)
C2 C3 H3A 126.0
N2 C3 H3A 126.0
N1 C4 C6 109.6(2)
N1 C4 C5 111.0(2)
C6 C4 C5 113.0(2)
N1 C4 H4A 107.7
C6 C4 H4A 107.7
C5 C4 H4A 107.7
C4 C5 H5A 109.5
C4 C5 H5B 109.5
H5A C5 H5B 109.5
C4 C5 H5C 109.5
H5A C5 H5C 109.5
H5B C5 H5C 109.5
C4 C6 H6A 109.5
C4 C6 H6B 109.5
H6A C6 H6B 109.5
C4 C6 H6C 109.5
H6A C6 H6C 109.5
H6B C6 H6C 109.5
N2 C7 C8 110.60(19)
N2 C7 C9 110.3(2)
C8 C7 C9 112.1(2)
N2 C7 H7A 107.9
C8 C7 H7A 107.9
C9 C7 H7A 107.9
C7 C8 H8A 109.5
C7 C8 H8B 109.5
H8A C8 H8B 109.5
C7 C8 H8C 109.5
H8A C8 H8C 109.5
H8B C8 H8C 109.5
C7 C9 H9A 109.5
C7 C9 H9B 109.5
H9A C9 H9B 109.5
C7 C9 H9C 109.5
H9A C9 H9C 109.5
H9B C9 H9C 109.5
C11 C10 Co 69.30(12)
C11 C10 H10A 116.7
Co C10 H10A 116.7
C11 C10 H10B 116.7
Co C10 H10B 116.7
H10A C10 H10B 113.7
C10 C11 Co 69.13(13)
C10 C11 H11A 116.7
Co C11 H11A 116.7
C10 C11 H11B 116.7
Co C11 H11B 116.7
H11A C11 H11B 113.8
C16 C12 C13 107.5(2)
C16 C12 Co 71.25(12)
C13 C12 Co 68.30(13)
C16 C12 H12A 126.2
C13 C12 H12A 126.2
Co C12 H12A 126.2
C12 C13 C14 109.0(2)
C12 C13 Co 72.17(13)
C14 C13 Co 70.99(15)
C12 C13 H13A 125.5
C14 C13 H13A 125.5
Co C13 H13A 125.5
C15 C14 C13 107.0(2)
C15 C14 Co 70.30(14)
C13 C14 Co 69.04(15)
C15 C14 H14A 126.5
C13 C14 H14A 126.5
Co C14 H14A 126.5
C14 C15 C16 108.3(3)
C14 C15 Co 70.23(15)
C16 C15 Co 71.74(14)
C14 C15 H15A 125.8
C16 C15 H15A 125.8
Co C15 H15A 125.8
C12 C16 C15 108.2(2)
C12 C16 Co 70.10(13)
C15 C16 Co 68.79(13)
C12 C16 H16A 125.9
C15 C16 H16A 125.9
Co C16 H16A 125.9

loop_
_geom_bond_atom_site_label_1
_geom_bond_atom_site_label_2
_geom_bond_distance
Co C1 1.891(2)
Co C10 1.995(2)
Co C11 1.9975(19)
Co C13 2.058(3)
Co C14 2.084(3)
Co C15 2.084(2)
Co C12 2.1084(19)
Co C16 2.123(2)
N1 C1 1.369(3)
N1 C2 1.381(3)
N1 C4 1.462(3)
N2 C1 1.352(3)
N2 C3 1.384(3)
N2 C7 1.478(3)
C2 C3 1.338(3)
C2 H2A 0.9400
C3 H3A 0.9400
C4 C6 1.529(4)
C4 C5 1.538(4)
C4 H4A 0.9900
C5 H5A 0.9700
C5 H5B 0.9700
C5 H5C 0.9700
C6 H6A 0.9700
C6 H6B 0.9700
C6 H6C 0.9700
C7 C8 1.514(3)
C7 C9 1.532(3)
C7 H7A 0.9900
C8 H8A 0.9700
C8 H8B 0.9700
C8 H8C 0.9700
C9 H9A 0.9700
C9 H9B 0.9700
C9 H9C 0.9700
C10 C11 1.417(3)
C10 H10A 0.9800
C10 H10B 0.9800
C11 H11A 0.9800
C11 H11B 0.9800
C12 C16 1.400(3)
C12 C13 1.410(4)
C12 H12A 0.9900
C13 C14 1.416(5)
C13 H13A 0.9900
C14 C15 1.407(4)
C14 H14A 0.9900
C15 C16 1.421(4)
C15 H15A 0.9900
C16 H16A 0.9900
